data_4506264
loop_
_publ_author_name
'Li, Xinfa'
'Huang, Yuanbiao'
'Cao, Rong'

_publ_section_title
;
 Three-Dimensional Pillared-Layer 3d-4f Heterometallic Coordination
 Polymers With or Without Halides
;
_journal_issue 7
_journal_name_full 'Crystal Growth &amp; Design'
_journal_page_first 3549
_journal_paper_doi 10.1021/cg300362d
_journal_volume 12
_journal_year 2012
_chemical_formula_moiety 'C33 H23 Br Cu2 N4 Nd2 O16, H4 O2'
_chemical_formula_sum 'C33 H27 Br Cu2 N4 Nd2 O18'
_chemical_formula_weight 1263.06
_chemical_name_systematic
; 
 ? 
;
_space_group_IT_number 15
_symmetry_cell_setting monoclinic
_symmetry_space_group_name_Hall '-C 2yc'
_symmetry_space_group_name_H-M 'C 1 2/c 1'
_atom_sites_solution_hydrogens geom
_atom_sites_solution_primary direct
_atom_sites_solution_secondary difmap
_audit_creation_method SHELXL-97
_cell_angle_alpha 90.00
_cell_angle_beta 108.193(4)
_cell_angle_gamma 90.00
_cell_formula_units_Z 8
_cell_length_a 15.149(4)
_cell_length_b 31.394(8)
_cell_length_c 16.763(5)
_cell_measurement_reflns_used 9474
_cell_measurement_temperature 293(2)
_cell_measurement_theta_max 27.4797
_cell_measurement_theta_min 2.2779
_cell_volume 7574(4)
_computing_cell_refinement 'CrystalClear (Rigaku Inc., 2007)'
_computing_data_collection 'CrystalClear (Rigaku Inc., 2007)'
_computing_data_reduction 'CrystalClear (Rigaku Inc., 2007)'
_computing_molecular_graphics 'Bruker SHELXTL'
_computing_publication_material 'Bruker SHELXTL'
_computing_structure_refinement 'SHELXL-97 (Sheldrick, 1997)'
_computing_structure_solution 'SHELXS-97 (Sheldrick, 1990)'
_diffrn_ambient_temperature 293(2)
_diffrn_detector_area_resol_mean 13.6612
_diffrn_measured_fraction_theta_full 0.983
_diffrn_measured_fraction_theta_max 0.983
_diffrn_measurement_device_type 'CCD area detector'
_diffrn_measurement_method '\w scans'
_diffrn_radiation_monochromator graphite
_diffrn_radiation_source 'fine-focus sealed tube'
_diffrn_radiation_type MoK\a
_diffrn_radiation_wavelength 0.71073
_diffrn_reflns_av_R_equivalents 0.0468
_diffrn_reflns_av_sigmaI/netI 0.0459
_diffrn_reflns_limit_h_max 19
_diffrn_reflns_limit_h_min -19
_diffrn_reflns_limit_k_max 40
_diffrn_reflns_limit_k_min -40
_diffrn_reflns_limit_l_max 21
_diffrn_reflns_limit_l_min -19
_diffrn_reflns_number 29555
_diffrn_reflns_theta_full 27.46
_diffrn_reflns_theta_max 27.46
_diffrn_reflns_theta_min 2.28
_diffrn_standards_interval_count none
_diffrn_standards_interval_time none
_exptl_absorpt_coefficient_mu 4.945
_exptl_absorpt_correction_T_max 0.5685
_exptl_absorpt_correction_T_min 0.3981
_exptl_absorpt_correction_type multi-scan
_exptl_absorpt_process_details 'CrystalClear (Rigaku Inc., 2007)'
_exptl_crystal_colour 'light yellow to green'
_exptl_crystal_density_diffrn 2.215
_exptl_crystal_density_method 'not measured'
_exptl_crystal_description block-shaped
_exptl_crystal_F_000 4880
_exptl_crystal_size_max 0.20
_exptl_crystal_size_mid 0.18
_exptl_crystal_size_min 0.12
_refine_diff_density_max 1.043
_refine_diff_density_min -2.113
_refine_diff_density_rms 0.171
_refine_ls_extinction_method none
_refine_ls_goodness_of_fit_ref 1.012
_refine_ls_hydrogen_treatment constr
_refine_ls_matrix_type full
_refine_ls_number_parameters 536
_refine_ls_number_reflns 8535
_refine_ls_number_restraints 6
_refine_ls_restrained_S_all 1.014
_refine_ls_R_factor_all 0.0513
_refine_ls_R_factor_gt 0.0453
_refine_ls_shift/su_max 0.002
_refine_ls_shift/su_mean 0.000
_refine_ls_structure_factor_coef Fsqd
_refine_ls_weighting_details 'calc w=1/[\s^2^(Fo^2^)+(0.0570P)^2^+53.0000P] where P=(Fo^2^+2Fc^2^)/3'
_refine_ls_weighting_scheme calc
_refine_ls_wR_factor_gt 0.1139
_refine_ls_wR_factor_ref 0.1214
_reflns_number_gt 7679
_reflns_number_total 8535
_reflns_threshold_expression >2sigma(I)
_cod_data_source_file cg300362d_si_002.cif
_cod_data_source_block I-E
_cod_depositor_comments
;
The following automatic conversions were performed:

'_symmetry_cell_setting' value 'Monoclinic' changed to 'monoclinic'
according to /home/saulius/struct/CIF-dictionaries/cif_core.dic
dictionary named 'cif_core.dic' version 2.4.1 from 2010-06-29.

Automatic conversion script
Id: cif_fix_values 1891 2012-01-12 08:04:46Z andrius 
;
_cod_original_cell_volume 7574(3)
_cod_original_sg_symbol_Hall '-C 2yc '
_cod_original_sg_symbol_H-M 'C 2/c'
_cod_database_code 4506264

loop_
_symmetry_equiv_pos_as_xyz
'x, y, z'
'-x, y, -z+1/2'
'x+1/2, y+1/2, z'
'-x+1/2, y+1/2, -z+1/2'
'-x, -y, -z'
'x, -y, z-1/2'
'-x+1/2, -y+1/2, -z'
'x+1/2, -y+1/2, z-1/2'

loop_
_atom_site_label
_atom_site_type_symbol
_atom_site_fract_x
_atom_site_fract_y
_atom_site_fract_z
_atom_site_U_iso_or_equiv
_atom_site_adp_type
_atom_site_occupancy
_atom_site_symmetry_multiplicity
_atom_site_calc_flag
_atom_site_refinement_flags
Nd1 Nd 0.647029(16) 0.266254(8) 0.143188(15) 0.01818(9) Uani 1 1 d .
Nd2 Nd 0.858512(16) 0.238597(8) 0.364318(15) 0.01783(9) Uani 1 1 d .
Br1 Br 0.67552(6) 0.00734(2) -0.13162(5) 0.0565(2) Uani 1 1 d .
Cu1 Cu 0.84881(7) 0.50394(2) 0.47840(7) 0.0529(3) Uani 1 1 d .
Cu2 Cu 0.82832(8) 0.01479(3) -0.01831(6) 0.0552(3) Uani 1 1 d .
O1 O 0.8169(2) 0.28046(11) 0.2360(2) 0.0236(7) Uani 1 1 d .
O2 O 0.7628(3) 0.32345(13) 0.1289(2) 0.0331(9) Uani 1 1 d .
O3 O 0.9973(3) 0.24581(11) 0.3157(2) 0.0273(8) Uani 1 1 d .
O4 O 0.6855(2) 0.22548(11) 0.2729(2) 0.0239(7) Uani 1 1 d .
O5 O 0.7370(2) 0.18208(12) 0.3803(2) 0.0289(8) Uani 1 1 d .
O6 O 0.5044(2) 0.26183(11) 0.1848(2) 0.0270(8) Uani 1 1 d .
O7 O 0.6628(2) 0.32221(11) 0.2567(2) 0.0276(8) Uani 1 1 d .
O8 O 0.7488(3) 0.29487(11) 0.3814(2) 0.0275(8) Uani 1 1 d .
O9 O 0.7565(3) 0.20950(12) 0.1314(2) 0.0325(9) Uani 1 1 d .
O10 O 0.8432(2) 0.18227(11) 0.2552(2) 0.0281(8) Uani 1 1 d .
O11 O 0.9723(2) 0.18918(11) 0.4388(2) 0.0261(7) Uani 1 1 d .
O12 O 1.0526(2) 0.17575(11) 0.5715(2) 0.0283(8) Uani 1 1 d .
O13 O 0.9492(3) 0.29943(11) 0.4359(2) 0.0317(8) Uani 1 1 d .
O14 O 1.0430(3) 0.28789(12) 0.5654(2) 0.0339(9) Uani 1 1 d .
O15 O 0.6516(3) 0.26164(12) -0.0106(2) 0.0324(9) Uani 1 1 d .
H15C H 0.6904 0.2789 -0.0199 0.049 Uiso 1 1 d R
H15B H 0.5983 0.2653 -0.0465 0.049 Uiso 1 1 d R
O16 O 0.8561(3) 0.23683(12) 0.5159(2) 0.0330(9) Uani 1 1 d .
H16C H 0.9092 0.2316 0.5507 0.050 Uiso 1 1 d R
H16B H 0.8160 0.2195 0.5228 0.050 Uiso 1 1 d R
N1 N 0.7964(4) 0.45039(15) 0.4315(3) 0.0400(12) Uani 1 1 d .
N2 N 0.8366(4) 0.06700(14) 0.0456(3) 0.0398(12) Uani 1 1 d .
N3 N 0.8959(4) 0.03738(15) 0.4774(3) 0.0429(13) Uani 1 1 d .
N4 N 1.0877(4) 0.44281(15) 0.5237(3) 0.0394(12) Uani 1 1 d .
C1 C 0.8269(3) 0.31201(15) 0.1919(3) 0.0207(9) Uani 1 1 d .
C2 C 1.0000 0.26384(19) 0.2500 0.0203(14) Uani 1 2 d S
C3 C 1.0000 0.3124(2) 0.2500 0.0193(13) Uani 1 2 d S
C4 C 0.9168(3) 0.33511(15) 0.2199(3) 0.0216(9) Uani 1 1 d .
C5 C 0.9177(3) 0.37948(16) 0.2184(3) 0.0246(10) Uani 1 1 d .
H5A H 0.8622 0.3942 0.1957 0.029 Uiso 1 1 calc R
C6 C 1.0000 0.4020(2) 0.2500 0.0261(15) Uani 1 2 d S
H6A H 1.0000 0.4316 0.2500 0.031 Uiso 1 2 calc SR
C7 C 0.6735(3) 0.19416(15) 0.3167(3) 0.0204(9) Uani 1 1 d .
C8 C 0.5000 0.2436(2) 0.2500 0.0214(14) Uani 1 2 d S
C9 C 0.5000 0.1947(2) 0.2500 0.0196(13) Uani 1 2 d S
C10 C 0.5816(3) 0.17167(15) 0.2866(3) 0.0213(9) Uani 1 1 d .
C11 C 0.5809(3) 0.12742(16) 0.2894(3) 0.0270(11) Uani 1 1 d .
H11A H 0.6348 0.1127 0.3179 0.032 Uiso 1 1 calc R
C12 C 0.5000 0.1052(2) 0.2500 0.0303(16) Uani 1 2 d S
H12A H 0.5000 0.0756 0.2500 0.036 Uiso 1 2 calc SR
C13 C 0.7133(3) 0.32491(15) 0.3323(3) 0.0228(10) Uani 1 1 d .
C14 C 0.7370(3) 0.36920(15) 0.3673(3) 0.0253(10) Uani 1 1 d .
C15 C 0.7338(4) 0.40376(17) 0.3142(3) 0.0351(13) Uani 1 1 d .
H15A H 0.7110 0.4004 0.2563 0.042 Uiso 1 1 calc R
C16 C 0.7651(5) 0.44314(19) 0.3490(4) 0.0475(16) Uani 1 1 d .
H16A H 0.7642 0.4657 0.3129 0.057 Uiso 1 1 calc R
C17 C 0.7963(4) 0.41714(19) 0.4821(4) 0.0388(13) Uani 1 1 d .
H17A H 0.8159 0.4217 0.5398 0.047 Uiso 1 1 calc R
C18 C 0.7688(4) 0.37671(17) 0.4530(3) 0.0358(13) Uani 1 1 d .
H18A H 0.7716 0.3546 0.4906 0.043 Uiso 1 1 calc R
C19 C 0.8078(3) 0.18153(16) 0.1769(3) 0.0247(10) Uani 1 1 d .
C20 C 0.8238(4) 0.14198(16) 0.1313(3) 0.0276(11) Uani 1 1 d .
C21 C 0.8727(4) 0.10687(19) 0.1734(4) 0.0424(15) Uani 1 1 d .
H21A H 0.9022 0.1080 0.2311 0.051 Uiso 1 1 calc R
C22 C 0.8770(5) 0.0703(2) 0.1289(4) 0.0473(17) Uani 1 1 d .
H22A H 0.9093 0.0469 0.1579 0.057 Uiso 1 1 calc R
C23 C 0.7921(5) 0.10146(18) 0.0047(3) 0.0386(14) Uani 1 1 d .
H23A H 0.7654 0.1001 -0.0533 0.046 Uiso 1 1 calc R
C24 C 0.7846(4) 0.13878(17) 0.0455(3) 0.0328(12) Uani 1 1 d .
H24A H 0.7530 0.1619 0.0150 0.039 Uiso 1 1 calc R
C25 C 0.9996(3) 0.16530(16) 0.5014(3) 0.0215(10) Uani 1 1 d .
C26 C 0.9656(4) 0.11995(15) 0.4918(3) 0.0249(10) Uani 1 1 d .
C27 C 0.9948(5) 0.09167(18) 0.5583(4) 0.0451(16) Uani 1 1 d .
H27A H 1.0381 0.1000 0.6087 0.054 Uiso 1 1 calc R
C28 C 0.9586(5) 0.0510(2) 0.5487(4) 0.056(2) Uani 1 1 d .
H28A H 0.9786 0.0322 0.5936 0.067 Uiso 1 1 calc R
C29 C 0.8705(4) 0.06460(18) 0.4132(4) 0.0392(14) Uani 1 1 d .
H29A H 0.8287 0.0553 0.3629 0.047 Uiso 1 1 calc R
C30 C 0.9027(4) 0.10570(17) 0.4174(3) 0.0319(12) Uani 1 1 d .
H30A H 0.8827 0.1236 0.3710 0.038 Uiso 1 1 calc R
C31 C 1.0052(3) 0.31135(16) 0.5038(3) 0.0221(10) Uani 1 1 d .
C32 C 1.0298(3) 0.35803(15) 0.5127(3) 0.0234(10) Uani 1 1 d .
C33 C 0.9995(4) 0.38500(17) 0.4449(3) 0.0331(12) Uani 1 1 d .
H33A H 0.9585 0.3753 0.3945 0.040 Uiso 1 1 calc R
C34 C 1.0304(4) 0.42656(18) 0.4523(4) 0.0403(14) Uani 1 1 d .
H34A H 1.0105 0.4442 0.4055 0.048 Uiso 1 1 calc R
C35 C 1.1125(5) 0.41719(19) 0.5905(4) 0.0426(15) Uani 1 1 d .
H35A H 1.1490 0.4283 0.6416 0.051 Uiso 1 1 calc R
C36 C 1.0864(4) 0.37514(17) 0.5873(3) 0.0350(13) Uani 1 1 d .
H36A H 1.1066 0.3582 0.6351 0.042 Uiso 1 1 calc R
O17 O 0.5000 0.3720(2) 0.2500 0.0561(18) Uani 1 2 d S
O18 O 0.5000 0.4613(4) 0.2500 0.126(4) Uani 1 2 d SU

loop_
_atom_site_aniso_label
_atom_site_aniso_U_11
_atom_site_aniso_U_22
_atom_site_aniso_U_33
_atom_site_aniso_U_23
_atom_site_aniso_U_13
_atom_site_aniso_U_12
Nd1 0.01561(14) 0.01872(14) 0.01802(14) 0.00020(8) 0.00207(10) 0.00112(8)
Nd2 0.01580(14) 0.01855(14) 0.01724(14) 0.00133(8) 0.00243(10) -0.00030(8)
Br1 0.0720(5) 0.0489(4) 0.0446(4) 0.0051(3) 0.0124(4) 0.0260(3)
Cu1 0.0630(6) 0.0253(4) 0.0646(6) -0.0067(3) 0.0113(5) -0.0154(3)
Cu2 0.0928(7) 0.0271(4) 0.0486(5) -0.0017(3) 0.0265(5) 0.0212(4)
O1 0.0217(17) 0.0228(16) 0.0244(17) 0.0058(13) 0.0044(14) -0.0015(13)
O2 0.0232(18) 0.042(2) 0.0271(19) 0.0152(16) -0.0023(15) -0.0061(16)
O3 0.0252(19) 0.0268(18) 0.031(2) 0.0071(15) 0.0110(15) 0.0039(15)
O4 0.0216(17) 0.0205(16) 0.0288(18) 0.0056(14) 0.0070(14) -0.0007(13)
O5 0.0199(17) 0.037(2) 0.0262(19) 0.0084(15) 0.0017(14) 0.0000(15)
O6 0.0205(18) 0.0292(19) 0.030(2) 0.0064(14) 0.0053(15) 0.0037(13)
O7 0.0250(18) 0.0268(18) 0.0265(18) -0.0042(14) 0.0018(15) 0.0039(14)
O8 0.0319(19) 0.0230(17) 0.0257(18) -0.0004(14) 0.0060(15) 0.0018(14)
O9 0.035(2) 0.033(2) 0.0245(19) -0.0010(15) 0.0022(16) 0.0112(16)
O10 0.0277(19) 0.0295(18) 0.0234(18) -0.0031(14) 0.0025(15) 0.0048(14)
O11 0.0248(17) 0.0223(17) 0.0267(18) 0.0041(14) 0.0017(14) 0.0020(13)
O12 0.0286(19) 0.0317(19) 0.0186(17) -0.0018(14) -0.0013(14) -0.0119(15)
O13 0.035(2) 0.0280(18) 0.0284(19) -0.0024(15) 0.0052(16) -0.0096(16)
O14 0.037(2) 0.0254(18) 0.034(2) 0.0076(15) 0.0044(17) 0.0032(16)
O15 0.024(2) 0.046(2) 0.024(2) 0.0030(16) 0.0040(16) 0.0010(16)
O16 0.026(2) 0.051(2) 0.0212(19) 0.0012(15) 0.0051(16) -0.0061(16)
N1 0.057(3) 0.024(2) 0.037(3) -0.0048(19) 0.010(2) -0.012(2)
N2 0.059(3) 0.024(2) 0.036(3) -0.0012(19) 0.015(2) 0.014(2)
N3 0.061(3) 0.024(2) 0.039(3) 0.003(2) 0.008(2) -0.013(2)
N4 0.052(3) 0.027(2) 0.040(3) -0.006(2) 0.015(2) -0.011(2)
C1 0.018(2) 0.024(2) 0.022(2) 0.0006(18) 0.0081(18) 0.0009(17)
C2 0.014(3) 0.018(3) 0.027(4) 0.000 0.002(3) 0.000
C3 0.016(3) 0.021(3) 0.021(3) 0.000 0.006(2) 0.000
C4 0.018(2) 0.025(2) 0.022(2) 0.0022(18) 0.0066(18) -0.0018(18)
C5 0.021(2) 0.026(2) 0.027(3) 0.0053(19) 0.008(2) 0.0034(18)
C6 0.028(4) 0.020(3) 0.031(4) 0.000 0.010(3) 0.000
C7 0.016(2) 0.024(2) 0.020(2) -0.0015(17) 0.0044(18) -0.0015(17)
C8 0.007(3) 0.027(3) 0.027(4) 0.000 0.001(2) 0.000
C9 0.018(3) 0.021(3) 0.022(3) 0.000 0.010(3) 0.000
C10 0.015(2) 0.024(2) 0.025(2) -0.0004(18) 0.0051(18) -0.0034(17)
C11 0.021(2) 0.025(2) 0.034(3) 0.006(2) 0.009(2) 0.0040(19)
C12 0.023(3) 0.020(3) 0.045(5) 0.000 0.007(3) 0.000
C13 0.022(2) 0.023(2) 0.026(2) -0.0032(18) 0.011(2) -0.0013(18)
C14 0.026(2) 0.024(2) 0.026(2) -0.0034(19) 0.008(2) -0.0007(19)
C15 0.052(4) 0.027(3) 0.025(3) 0.001(2) 0.009(2) -0.002(2)
C16 0.070(5) 0.027(3) 0.040(3) 0.006(2) 0.009(3) -0.008(3)
C17 0.052(4) 0.036(3) 0.027(3) -0.008(2) 0.011(3) -0.010(3)
C18 0.050(3) 0.026(3) 0.029(3) -0.002(2) 0.009(2) -0.004(2)
C19 0.025(2) 0.025(2) 0.024(2) 0.0008(18) 0.007(2) 0.0002(19)
C20 0.031(3) 0.024(2) 0.028(3) 0.0003(19) 0.008(2) 0.007(2)
C21 0.055(4) 0.041(3) 0.024(3) -0.001(2) 0.002(3) 0.022(3)
C22 0.063(4) 0.037(3) 0.036(3) 0.008(3) 0.007(3) 0.028(3)
C23 0.058(4) 0.031(3) 0.023(3) 0.000(2) 0.007(2) 0.008(3)
C24 0.045(3) 0.025(2) 0.027(3) 0.003(2) 0.010(2) 0.010(2)
C25 0.019(2) 0.021(2) 0.026(3) 0.0001(16) 0.009(2) 0.0007(16)
C26 0.026(2) 0.020(2) 0.026(2) -0.0016(18) 0.0042(19) -0.0040(19)
C27 0.059(4) 0.028(3) 0.034(3) 0.008(2) -0.006(3) -0.014(3)
C28 0.081(5) 0.033(3) 0.039(4) 0.016(3) -0.002(3) -0.018(3)
C29 0.050(4) 0.031(3) 0.029(3) -0.003(2) 0.002(2) -0.018(3)
C30 0.038(3) 0.028(3) 0.023(3) 0.001(2) -0.001(2) -0.011(2)
C31 0.018(2) 0.021(2) 0.028(3) 0.0013(17) 0.008(2) 0.0000(16)
C32 0.020(2) 0.023(2) 0.028(2) -0.0018(18) 0.0096(19) -0.0034(19)
C33 0.036(3) 0.030(3) 0.027(3) 0.000(2) 0.001(2) -0.008(2)
C34 0.050(4) 0.031(3) 0.037(3) 0.003(2) 0.009(3) -0.007(3)
C35 0.057(4) 0.035(3) 0.031(3) -0.013(2) 0.006(3) -0.017(3)
C36 0.045(3) 0.030(3) 0.024(3) -0.002(2) 0.001(2) -0.008(2)
O17 0.043(4) 0.052(4) 0.075(5) 0.000 0.022(3) 0.000
O18 0.201(11) 0.103(8) 0.072(6) 0.000 0.038(7) 0.000

loop_
_atom_type_symbol
_atom_type_description
_atom_type_scat_dispersion_real
_atom_type_scat_dispersion_imag
_atom_type_scat_source
C C 0.0033 0.0016 'International Tables Vol C Tables 4.2.6.8 and 6.1.1.4'
H H 0.0000 0.0000 'International Tables Vol C Tables 4.2.6.8 and 6.1.1.4'
N N 0.0061 0.0033 'International Tables Vol C Tables 4.2.6.8 and 6.1.1.4'
O O 0.0106 0.0060 'International Tables Vol C Tables 4.2.6.8 and 6.1.1.4'
Cu Cu 0.3201 1.2651 'International Tables Vol C Tables 4.2.6.8 and 6.1.1.4'
Br Br -0.2901 2.4595 'International Tables Vol C Tables 4.2.6.8 and 6.1.1.4'
Nd Nd -0.1943 3.0179 'International Tables Vol C Tables 4.2.6.8 and 6.1.1.4'

loop_
_geom_angle_atom_site_label_1
_geom_angle_atom_site_label_2
_geom_angle_atom_site_label_3
_geom_angle
_geom_angle_site_symmetry_1
_geom_angle_site_symmetry_3
O12 Nd1 O14 94.45(13) 8_455 8_455
O12 Nd1 O4 141.99(12) 8_455 .
O14 Nd1 O4 92.67(13) 8_455 .
O12 Nd1 O6 75.34(12) 8_455 .
O14 Nd1 O6 68.37(13) 8_455 .
O4 Nd1 O6 72.82(12) . .
O12 Nd1 O9 144.55(12) 8_455 .
O14 Nd1 O9 77.92(13) 8_455 .
O4 Nd1 O9 73.39(12) . .
O6 Nd1 O9 130.25(13) . .
O12 Nd1 O7 75.65(11) 8_455 .
O14 Nd1 O7 141.75(13) 8_455 .
O4 Nd1 O7 75.79(12) . .
O6 Nd1 O7 73.38(12) . .
O9 Nd1 O7 130.21(11) . .
O12 Nd1 O2 74.93(13) 8_455 .
O14 Nd1 O2 142.42(13) 8_455 .
O4 Nd1 O2 118.08(11) . .
O6 Nd1 O2 138.28(13) . .
O9 Nd1 O2 90.10(14) . .
O7 Nd1 O2 71.37(13) . .
O12 Nd1 O1 119.67(12) 8_455 .
O14 Nd1 O1 143.61(12) 8_455 .
O4 Nd1 O1 68.81(11) . .
O6 Nd1 O1 129.06(12) . .
O9 Nd1 O1 67.01(12) . .
O7 Nd1 O1 65.76(11) . .
O2 Nd1 O1 50.15(10) . .
O12 Nd1 O15 75.03(12) 8_455 .
O14 Nd1 O15 68.85(13) 8_455 .
O4 Nd1 O15 141.52(12) . .
O6 Nd1 O15 124.87(12) . .
O9 Nd1 O15 69.92(12) . .
O7 Nd1 O15 138.85(12) . .
O2 Nd1 O15 73.57(12) . .
O1 Nd1 O15 105.98(12) . .
O11 Nd2 O1 140.09(12) . .
O11 Nd2 O13 92.75(12) . .
O1 Nd2 O13 87.87(12) . .
O11 Nd2 O3 71.45(12) . .
O1 Nd2 O3 70.95(12) . .
O13 Nd2 O3 71.72(13) . .
O11 Nd2 O10 78.93(12) . .
O1 Nd2 O10 78.22(12) . .
O13 Nd2 O10 145.34(13) . .
O3 Nd2 O10 73.74(12) . .
O11 Nd2 O8 143.44(12) . .
O1 Nd2 O8 73.83(12) . .
O13 Nd2 O8 71.52(13) . .
O3 Nd2 O8 129.18(12) . .
O10 Nd2 O8 132.03(11) . .
O11 Nd2 O16 72.25(13) . .
O1 Nd2 O16 144.32(12) . .
O13 Nd2 O16 73.04(13) . .
O3 Nd2 O16 127.13(12) . .
O10 Nd2 O16 133.25(12) . .
O8 Nd2 O16 71.63(12) . .
O11 Nd2 O4 129.50(11) . .
O1 Nd2 O4 68.40(11) . .
O13 Nd2 O4 135.83(12) . .
O3 Nd2 O4 127.93(12) . .
O10 Nd2 O4 67.33(12) . .
O8 Nd2 O4 66.39(11) . .
O16 Nd2 O4 104.80(12) . .
O11 Nd2 O5 85.51(12) . .
O1 Nd2 O5 117.28(11) . .
O13 Nd2 O5 141.55(13) . .
O3 Nd2 O5 141.60(12) . .
O10 Nd2 O5 71.92(12) . .
O8 Nd2 O5 87.35(12) . .
O16 Nd2 O5 69.87(12) . .
O4 Nd2 O5 49.45(10) . .
Cu2 Br1 Cu1 69.62(4) . 4_645
N1 Cu1 N4 153.4(2) . 5_766
N1 Cu1 Br1 105.15(16) . 4_655
N4 Cu1 Br1 101.46(15) 5_766 4_655
N2 Cu2 N3 142.0(2) . 6
N2 Cu2 Br1 112.49(16) . .
N3 Cu2 Br1 105.42(16) 6 .
N2 Cu2 Cu1 83.09(17) . 4_645
N3 Cu2 Cu1 115.67(18) 6 4_645
Br1 Cu2 Cu1 58.40(4) . 4_645
C1 O1 Nd2 152.8(3) . .
C1 O1 Nd1 93.5(3) . .
Nd2 O1 Nd1 111.87(13) . .
C1 O2 Nd1 95.3(3) . .
C2 O3 Nd2 126.4(2) . .
C7 O4 Nd1 152.1(3) . .
C7 O4 Nd2 94.7(3) . .
Nd1 O4 Nd2 110.88(13) . .
C7 O5 Nd2 94.9(3) . .
C8 O6 Nd1 124.1(2) . .
C13 O7 Nd1 133.1(3) . .
C13 O8 Nd2 128.2(3) . .
C19 O9 Nd1 138.8(3) . .
C19 O10 Nd2 133.6(3) . .
C25 O11 Nd2 146.3(3) . .
C25 O12 Nd1 141.6(3) . 8_556
C31 O13 Nd2 143.4(3) . .
C31 O14 Nd1 156.4(4) . 8_556
Nd1 O15 H15C 112.4 . .
Nd1 O15 H15B 112.4 . .
H15C O15 H15B 110.0 . .
Nd2 O16 H16C 112.6 . .
Nd2 O16 H16B 112.5 . .
H16C O16 H16B 110.2 . .
C16 N1 C17 116.9(5) . .
C16 N1 Cu1 122.8(4) . .
C17 N1 Cu1 120.2(4) . .
C22 N2 C23 117.6(5) . .
C22 N2 Cu2 124.7(4) . .
C23 N2 Cu2 117.5(4) . .
C29 N3 C28 117.3(5) . .
C29 N3 Cu2 123.2(4) . 6_556
C28 N3 Cu2 118.1(4) . 6_556
C35 N4 C34 117.0(5) . .
C35 N4 Cu1 121.7(4) . 5_766
C34 N4 Cu1 120.0(4) . 5_766
O2 C1 O1 121.0(4) . .
O2 C1 C4 121.6(4) . .
O1 C1 C4 117.4(4) . .
O3 C2 O3 126.2(6) 2_755 .
O3 C2 C3 116.9(3) 2_755 .
O3 C2 C3 116.9(3) . .
C4 C3 C4 118.7(6) 2_755 .
C4 C3 C2 120.6(3) 2_755 .
C4 C3 C2 120.6(3) . .
C5 C4 C3 120.2(5) . .
C5 C4 C1 119.7(4) . .
C3 C4 C1 120.0(4) . .
C6 C5 C4 121.0(5) . .
C6 C5 H5A 119.5 . .
C4 C5 H5A 119.5 . .
C5 C6 C5 118.7(6) . 2_755
C5 C6 H6A 120.6 . .
C5 C6 H6A 120.6 2_755 .
O5 C7 O4 121.0(4) . .
O5 C7 C10 122.0(4) . .
O4 C7 C10 117.0(4) . .
O6 C8 O6 125.6(7) 2_655 .
O6 C8 C9 117.2(3) 2_655 .
O6 C8 C9 117.2(3) . .
C10 C9 C10 117.8(6) . 2_655
C10 C9 C8 121.1(3) . .
C10 C9 C8 121.1(3) 2_655 .
C11 C10 C9 121.1(4) . .
C11 C10 C7 118.4(4) . .
C9 C10 C7 120.3(4) . .
C12 C11 C10 120.1(5) . .
C12 C11 H11A 119.9 . .
C10 C11 H11A 119.9 . .
C11 C12 C11 119.6(7) 2_655 .
C11 C12 H12A 120.2 2_655 .
C11 C12 H12A 120.2 . .
O8 C13 O7 127.5(4) . .
O8 C13 C14 115.8(4) . .
O7 C13 C14 116.7(4) . .
C18 C14 C15 117.4(5) . .
C18 C14 C13 121.6(5) . .
C15 C14 C13 120.8(4) . .
C16 C15 C14 119.1(5) . .
C16 C15 H15A 120.4 . .
C14 C15 H15A 120.4 . .
N1 C16 C15 123.5(5) . .
N1 C16 H16A 118.2 . .
C15 C16 H16A 118.2 . .
N1 C17 C18 123.4(5) . .
N1 C17 H17A 118.3 . .
C18 C17 H17A 118.3 . .
C17 C18 C14 119.6(5) . .
C17 C18 H18A 120.2 . .
C14 C18 H18A 120.2 . .
O10 C19 O9 127.1(5) . .
O10 C19 C20 117.3(4) . .
O9 C19 C20 115.5(4) . .
C24 C20 C21 117.4(5) . .
C24 C20 C19 120.1(4) . .
C21 C20 C19 122.4(5) . .
C22 C21 C20 119.5(5) . .
C22 C21 H21A 120.3 . .
C20 C21 H21A 120.3 . .
N2 C22 C21 122.8(5) . .
N2 C22 H22A 118.6 . .
C21 C22 H22A 118.6 . .
N2 C23 C24 122.5(5) . .
N2 C23 H23A 118.8 . .
C24 C23 H23A 118.8 . .
C23 C24 C20 120.3(5) . .
C23 C24 H24A 119.9 . .
C20 C24 H24A 119.9 . .
O12 C25 O11 125.6(5) . .
O12 C25 C26 116.7(4) . .
O11 C25 C26 117.7(4) . .
C27 C26 C30 118.3(5) . .
C27 C26 C25 120.5(4) . .
C30 C26 C25 121.2(4) . .
C28 C27 C26 118.9(5) . .
C28 C27 H27A 120.5 . .
C26 C27 H27A 120.5 . .
N3 C28 C27 123.0(6) . .
N3 C28 H28A 118.5 . .
C27 C28 H28A 118.5 . .
N3 C29 C30 123.6(5) . .
N3 C29 H29A 118.2 . .
C30 C29 H29A 118.2 . .
C29 C30 C26 118.8(5) . .
C29 C30 H30A 120.6 . .
C26 C30 H30A 120.6 . .
O13 C31 O14 125.6(5) . .
O13 C31 C32 117.3(4) . .
O14 C31 C32 117.1(4) . .
C33 C32 C36 117.4(5) . .
C33 C32 C31 120.6(4) . .
C36 C32 C31 122.0(5) . .
C32 C33 C34 119.5(5) . .
C32 C33 H33A 120.3 . .
C34 C33 H33A 120.3 . .
N4 C34 C33 123.2(5) . .
N4 C34 H34A 118.4 . .
C33 C34 H34A 118.4 . .
N4 C35 C36 122.9(5) . .
N4 C35 H35A 118.5 . .
C36 C35 H35A 118.5 . .
C35 C36 C32 119.9(5) . .
C35 C36 H36A 120.1 . .
C32 C36 H36A 120.1 . .

loop_
_geom_bond_atom_site_label_1
_geom_bond_atom_site_label_2
_geom_bond_distance
_geom_bond_site_symmetry_2
Nd1 O12 2.394(3) 8_455
Nd1 O14 2.407(4) 8_455
Nd1 O4 2.432(3) .
Nd1 O6 2.473(4) .
Nd1 O9 2.484(4) .
Nd1 O7 2.545(3) .
Nd1 O2 2.573(4) .
Nd1 O1 2.596(3) .
Nd1 O15 2.604(4) .
Nd2 O11 2.365(3) .
Nd2 O1 2.430(3) .
Nd2 O13 2.439(4) .
Nd2 O3 2.491(4) .
Nd2 O10 2.502(4) .
Nd2 O8 2.502(4) .
Nd2 O16 2.553(4) .
Nd2 O4 2.623(3) .
Nd2 O5 2.630(4) .
Br1 Cu2 2.5049(14) .
Br1 Cu1 2.7084(15) 4_645
Cu1 N1 1.920(5) .
Cu1 N4 1.934(5) 5_766
Cu1 Br1 2.7084(15) 4_655
Cu2 N2 1.941(5) .
Cu2 N3 1.944(5) 6
Cu2 Cu1 2.9808(17) 4_645
O1 C1 1.273(6) .
O2 C1 1.244(6) .
O3 C2 1.250(5) .
O4 C7 1.273(6) .
O5 C7 1.251(6) .
O6 C8 1.254(5) .
O7 C13 1.262(6) .
O8 C13 1.257(6) .
O9 C19 1.260(6) .
O10 C19 1.254(6) .
O11 C25 1.251(6) .
O12 C25 1.242(5) .
O12 Nd1 2.394(3) 8_556
O13 C31 1.245(6) .
O14 C31 1.251(6) .
O14 Nd1 2.407(4) 8_556
O15 H15C 0.8500 .
O15 H15B 0.8500 .
O16 H16C 0.8499 .
O16 H16B 0.8499 .
N1 C16 1.334(8) .
N1 C17 1.345(7) .
N2 C22 1.342(8) .
N2 C23 1.344(7) .
N3 C29 1.334(7) .
N3 C28 1.344(8) .
N3 Cu2 1.944(5) 6_556
N4 C35 1.335(8) .
N4 C34 1.340(7) .
N4 Cu1 1.934(5) 5_766
C1 C4 1.484(6) .
C2 O3 1.250(5) 2_755
C2 C3 1.525(9) .
C3 C4 1.397(6) 2_755
C3 C4 1.397(6) .
C4 C5 1.394(7) .
C5 C6 1.386(6) .
C5 H5A 0.9300 .
C6 C5 1.386(6) 2_755
C6 H6A 0.9300 .
C7 C10 1.501(6) .
C8 O6 1.254(5) 2_655
C8 C9 1.536(9) .
C9 C10 1.397(6) .
C9 C10 1.397(6) 2_655
C10 C11 1.390(7) .
C11 C12 1.385(6) .
C11 H11A 0.9300 .
C12 C11 1.385(6) 2_655
C12 H12A 0.9300 .
C13 C14 1.508(7) .
C14 C18 1.385(7) .
C14 C15 1.394(7) .
C15 C16 1.386(8) .
C15 H15A 0.9300 .
C16 H16A 0.9300 .
C17 C18 1.377(7) .
C17 H17A 0.9300 .
C18 H18A 0.9300 .
C19 C20 1.517(7) .
C20 C24 1.377(7) .
C20 C21 1.391(7) .
C21 C22 1.383(8) .
C21 H21A 0.9300 .
C22 H22A 0.9300 .
C23 C24 1.379(7) .
C23 H23A 0.9300 .
C24 H24A 0.9300 .
C25 C26 1.505(7) .
C26 C27 1.385(7) .
C26 C30 1.387(7) .
C27 C28 1.378(8) .
C27 H27A 0.9300 .
C28 H28A 0.9300 .
C29 C30 1.374(7) .
C29 H29A 0.9300 .
C30 H30A 0.9300 .
C31 C32 1.508(7) .
C32 C33 1.375(7) .
C32 C36 1.385(7) .
C33 C34 1.379(8) .
C33 H33A 0.9300 .
C34 H34A 0.9300 .
C35 C36 1.374(8) .
C35 H35A 0.9300 .
C36 H36A 0.9300 .

loop_
_geom_hbond_atom_site_label_D
_geom_hbond_atom_site_label_H
_geom_hbond_atom_site_label_A
_geom_hbond_distance_DH
_geom_hbond_distance_HA
_geom_hbond_distance_DA
_geom_hbond_angle_DHA
_geom_hbond_site_symmetry_A
O15 H15C O9 0.85 2.28 2.937(6) 133.9 7_655
O15 H15B O3 0.85 2.36 3.122(5) 148.7 8_455
O16 H16C O6 0.85 2.27 3.017(5) 146.7 8_556
O16 H16B O8 0.85 2.17 2.861(5) 137.7 7_656

loop_
_geom_torsion_atom_site_label_1
_geom_torsion_atom_site_label_2
_geom_torsion_atom_site_label_3
_geom_torsion_atom_site_label_4
_geom_torsion
_geom_torsion_site_symmetry_1
_geom_torsion_site_symmetry_4
Cu1 Br1 Cu2 N2 -65.95(17) 4_645 .
Cu1 Br1 Cu2 N3 110.97(18) 4_645 6
O11 Nd2 O1 C1 -77.2(7) . .
O13 Nd2 O1 C1 14.6(7) . .
O3 Nd2 O1 C1 -56.8(7) . .
O10 Nd2 O1 C1 -133.5(7) . .
O8 Nd2 O1 C1 86.0(7) . .
O16 Nd2 O1 C1 71.1(7) . .
O4 Nd2 O1 C1 156.5(7) . .
O5 Nd2 O1 C1 164.2(7) . .
O11 Nd2 O1 Nd1 124.89(16) . .
O13 Nd2 O1 Nd1 -143.36(15) . .
O3 Nd2 O1 Nd1 145.26(17) . .
O10 Nd2 O1 Nd1 68.59(14) . .
O8 Nd2 O1 Nd1 -71.99(14) . .
O16 Nd2 O1 Nd1 -86.9(2) . .
O4 Nd2 O1 Nd1 -1.48(11) . .
O5 Nd2 O1 Nd1 6.25(19) . .
O12 Nd1 O1 C1 -29.8(3) 8_455 .
O14 Nd1 O1 C1 127.7(3) 8_455 .
O4 Nd1 O1 C1 -168.5(3) . .
O6 Nd1 O1 C1 -124.8(3) . .
O9 Nd1 O1 C1 111.2(3) . .
O7 Nd1 O1 C1 -85.1(3) . .
O2 Nd1 O1 C1 0.3(3) . .
O15 Nd1 O1 C1 51.8(3) . .
O12 Nd1 O1 Nd2 140.33(14) 8_455 .
O14 Nd1 O1 Nd2 -62.2(3) 8_455 .
O4 Nd1 O1 Nd2 1.59(12) . .
O6 Nd1 O1 Nd2 45.3(2) . .
O9 Nd1 O1 Nd2 -78.71(15) . .
O7 Nd1 O1 Nd2 85.04(16) . .
O2 Nd1 O1 Nd2 170.4(2) . .
O15 Nd1 O1 Nd2 -138.08(14) . .
O12 Nd1 O2 C1 152.9(3) 8_455 .
O14 Nd1 O2 C1 -129.7(3) 8_455 .
O4 Nd1 O2 C1 11.5(4) . .
O6 Nd1 O2 C1 107.0(3) . .
O9 Nd1 O2 C1 -59.6(3) . .
O7 Nd1 O2 C1 73.3(3) . .
O1 Nd1 O2 C1 -0.3(3) . .
O15 Nd1 O2 C1 -128.6(3) . .
O11 Nd2 O3 C2 163.3(4) . .
O1 Nd2 O3 C2 -3.1(4) . .
O13 Nd2 O3 C2 -97.2(4) . .
O10 Nd2 O3 C2 79.8(4) . .
O8 Nd2 O3 C2 -51.7(5) . .
O16 Nd2 O3 C2 -147.8(4) . .
O4 Nd2 O3 C2 37.2(5) . .
O5 Nd2 O3 C2 107.1(4) . .
O12 Nd1 O4 C7 91.9(7) 8_455 .
O14 Nd1 O4 C7 -8.8(7) 8_455 .
O6 Nd1 O4 C7 57.6(7) . .
O9 Nd1 O4 C7 -85.3(7) . .
O7 Nd1 O4 C7 134.3(7) . .
O2 Nd1 O4 C7 -166.3(7) . .
O1 Nd1 O4 C7 -156.6(7) . .
O15 Nd1 O4 C7 -67.3(7) . .
O12 Nd1 O4 Nd2 -112.95(19) 8_455 .
O14 Nd1 O4 Nd2 146.34(15) 8_455 .
O6 Nd1 O4 Nd2 -147.28(16) . .
O9 Nd1 O4 Nd2 69.79(15) . .
O7 Nd1 O4 Nd2 -70.61(14) . .
O2 Nd1 O4 Nd2 -11.18(19) . .
O1 Nd1 O4 Nd2 -1.46(11) . .
O15 Nd1 O4 Nd2 87.8(2) . .
O11 Nd2 O4 C7 32.2(3) . .
O1 Nd2 O4 C7 170.2(3) . .
O13 Nd2 O4 C7 -127.5(3) . .
O3 Nd2 O4 C7 129.1(3) . .
O10 Nd2 O4 C7 84.3(3) . .
O8 Nd2 O4 C7 -108.7(3) . .
O16 Nd2 O4 C7 -46.8(3) . .
O5 Nd2 O4 C7 -0.8(3) . .
O11 Nd2 O4 Nd1 -136.40(14) . .
O1 Nd2 O4 Nd1 1.57(11) . .
O13 Nd2 O4 Nd1 63.9(2) . .
O3 Nd2 O4 Nd1 -39.5(2) . .
O10 Nd2 O4 Nd1 -84.27(15) . .
O8 Nd2 O4 Nd1 82.72(15) . .
O16 Nd2 O4 Nd1 144.60(14) . .
O5 Nd2 O4 Nd1 -169.4(2) . .
O11 Nd2 O5 C7 -154.3(3) . .
O1 Nd2 O5 C7 -8.7(3) . .
O13 Nd2 O5 C7 116.9(3) . .
O3 Nd2 O5 C7 -102.1(3) . .
O10 Nd2 O5 C7 -74.5(3) . .
O8 Nd2 O5 C7 61.6(3) . .
O16 Nd2 O5 C7 133.0(3) . .
O4 Nd2 O5 C7 0.8(3) . .
O12 Nd1 O6 C8 -157.7(4) 8_455 .
O14 Nd1 O6 C8 101.4(4) 8_455 .
O4 Nd1 O6 C8 1.3(4) . .
O9 Nd1 O6 C8 50.5(5) . .
O7 Nd1 O6 C8 -78.6(4) . .
O2 Nd1 O6 C8 -111.9(4) . .
O1 Nd1 O6 C8 -41.1(5) . .
O15 Nd1 O6 C8 142.9(4) . .
O12 Nd1 O7 C13 -172.6(5) 8_455 .
O14 Nd1 O7 C13 108.7(4) 8_455 .
O4 Nd1 O7 C13 32.8(4) . .
O6 Nd1 O7 C13 108.7(5) . .
O9 Nd1 O7 C13 -20.3(5) . .
O2 Nd1 O7 C13 -93.9(4) . .
O1 Nd1 O7 C13 -40.1(4) . .
O15 Nd1 O7 C13 -126.8(4) . .
O11 Nd2 O8 C13 157.9(4) . .
O1 Nd2 O8 C13 -3.9(4) . .
O13 Nd2 O8 C13 89.3(4) . .
O3 Nd2 O8 C13 43.7(4) . .
O10 Nd2 O8 C13 -60.7(4) . .
O16 Nd2 O8 C13 167.0(4) . .
O4 Nd2 O8 C13 -77.0(4) . .
O5 Nd2 O8 C13 -123.3(4) . .
O12 Nd1 O9 C19 174.2(5) 8_455 .
O14 Nd1 O9 C19 -105.3(5) 8_455 .
O4 Nd1 O9 C19 -8.8(5) . .
O6 Nd1 O9 C19 -57.7(6) . .
O7 Nd1 O9 C19 45.3(6) . .
O2 Nd1 O9 C19 110.6(5) . .
O1 Nd1 O9 C19 64.8(5) . .
O15 Nd1 O9 C19 -176.9(6) . .
O11 Nd2 O10 C19 -162.2(5) . .
O1 Nd2 O10 C19 -15.1(5) . .
O13 Nd2 O10 C19 -83.5(5) . .
O3 Nd2 O10 C19 -88.5(5) . .
O8 Nd2 O10 C19 40.1(5) . .
O16 Nd2 O10 C19 145.5(4) . .
O4 Nd2 O10 C19 56.2(4) . .
O5 Nd2 O10 C19 109.0(5) . .
O1 Nd2 O11 C25 -177.1(5) . .
O13 Nd2 O11 C25 92.9(6) . .
O3 Nd2 O11 C25 162.6(6) . .
O10 Nd2 O11 C25 -121.0(6) . .
O8 Nd2 O11 C25 30.8(7) . .
O16 Nd2 O11 C25 21.7(6) . .
O4 Nd2 O11 C25 -73.1(6) . .
O5 Nd2 O11 C25 -48.6(6) . .
O11 Nd2 O13 C31 -32.8(6) . .
O1 Nd2 O13 C31 -172.9(6) . .
O3 Nd2 O13 C31 -102.2(6) . .
O10 Nd2 O13 C31 -107.3(6) . .
O8 Nd2 O13 C31 113.5(6) . .
O16 Nd2 O13 C31 37.7(6) . .
O4 Nd2 O13 C31 131.7(5) . .
O5 Nd2 O13 C31 53.4(6) . .
N4 Cu1 N1 C16 -26.3(9) 5_766 .
Br1 Cu1 N1 C16 155.5(5) 4_655 .
N4 Cu1 N1 C17 148.6(5) 5_766 .
Br1 Cu1 N1 C17 -29.5(5) 4_655 .
N3 Cu2 N2 C22 -34.0(8) 6 .
Br1 Cu2 N2 C22 141.2(5) . .
Cu1 Cu2 N2 C22 89.6(6) 4_645 .
N3 Cu2 N2 C23 151.7(5) 6 .
Br1 Cu2 N2 C23 -33.1(5) . .
Cu1 Cu2 N2 C23 -84.7(5) 4_645 .
Nd1 O2 C1 O1 0.6(5) . .
Nd1 O2 C1 C4 -177.8(4) . .
Nd2 O1 C1 O2 -160.1(5) . .
Nd1 O1 C1 O2 -0.6(5) . .
Nd2 O1 C1 C4 18.3(10) . .
Nd1 O1 C1 C4 177.9(4) . .
Nd2 O3 C2 O3 -104.3(3) . 2_755
Nd2 O3 C2 C3 75.7(3) . .
O3 C2 C3 C4 -93.2(3) 2_755 2_755
O3 C2 C3 C4 86.8(3) . 2_755
O3 C2 C3 C4 86.8(3) 2_755 .
O3 C2 C3 C4 -93.2(3) . .
C4 C3 C4 C5 1.5(3) 2_755 .
C2 C3 C4 C5 -178.5(3) . .
C4 C3 C4 C1 -176.7(5) 2_755 .
C2 C3 C4 C1 3.3(5) . .
O2 C1 C4 C5 41.4(7) . .
O1 C1 C4 C5 -137.0(5) . .
O2 C1 C4 C3 -140.4(5) . .
O1 C1 C4 C3 41.2(6) . .
C3 C4 C5 C6 -3.1(7) . .
C1 C4 C5 C6 175.1(4) . .
C4 C5 C6 C5 1.5(3) . 2_755
Nd2 O5 C7 O4 -1.4(5) . .
Nd2 O5 C7 C10 176.2(4) . .
Nd1 O4 C7 O5 158.2(5) . .
Nd2 O4 C7 O5 1.4(5) . .
Nd1 O4 C7 C10 -19.6(9) . .
Nd2 O4 C7 C10 -176.4(4) . .
Nd1 O6 C8 O6 105.8(3) . 2_655
Nd1 O6 C8 C9 -74.2(3) . .
O6 C8 C9 C10 -82.3(3) 2_655 .
O6 C8 C9 C10 97.7(3) . .
O6 C8 C9 C10 97.7(3) 2_655 2_655
O6 C8 C9 C10 -82.3(3) . 2_655
C10 C9 C10 C11 -2.5(4) 2_655 .
C8 C9 C10 C11 177.5(4) . .
C10 C9 C10 C7 171.9(5) 2_655 .
C8 C9 C10 C7 -8.1(5) . .
O5 C7 C10 C11 -40.0(7) . .
O4 C7 C10 C11 137.7(5) . .
O5 C7 C10 C9 145.4(4) . .
O4 C7 C10 C9 -36.8(6) . .
C9 C10 C11 C12 5.1(7) . .
C7 C10 C11 C12 -169.4(4) . .
C10 C11 C12 C11 -2.5(4) . 2_655
Nd2 O8 C13 O7 58.9(7) . .
Nd2 O8 C13 C14 -118.8(4) . .
Nd1 O7 C13 O8 -25.7(8) . .
Nd1 O7 C13 C14 151.9(3) . .
O8 C13 C14 C18 -20.3(7) . .
O7 C13 C14 C18 161.8(5) . .
O8 C13 C14 C15 155.1(5) . .
O7 C13 C14 C15 -22.8(7) . .
C18 C14 C15 C16 2.2(9) . .
C13 C14 C15 C16 -173.5(6) . .
C17 N1 C16 C15 -0.4(10) . .
Cu1 N1 C16 C15 174.7(5) . .
C14 C15 C16 N1 -1.8(11) . .
C16 N1 C17 C18 2.1(10) . .
Cu1 N1 C17 C18 -173.1(5) . .
N1 C17 C18 C14 -1.7(10) . .
C15 C14 C18 C17 -0.5(9) . .
C13 C14 C18 C17 175.1(5) . .
Nd2 O10 C19 O9 -11.0(8) . .
Nd2 O10 C19 C20 172.3(3) . .
Nd1 O9 C19 O10 -25.9(9) . .
Nd1 O9 C19 C20 150.8(4) . .
O10 C19 C20 C24 178.3(5) . .
O9 C19 C20 C24 1.2(8) . .
O10 C19 C20 C21 2.3(8) . .
O9 C19 C20 C21 -174.8(6) . .
C24 C20 C21 C22 -2.4(10) . .
C19 C20 C21 C22 173.7(6) . .
C23 N2 C22 C21 1.5(11) . .
Cu2 N2 C22 C21 -172.8(6) . .
C20 C21 C22 N2 0.7(11) . .
C22 N2 C23 C24 -2.0(10) . .
Cu2 N2 C23 C24 172.7(5) . .
N2 C23 C24 C20 0.3(10) . .
C21 C20 C24 C23 1.9(9) . .
C19 C20 C24 C23 -174.3(5) . .
Nd1 O12 C25 O11 -6.1(8) 8_556 .
Nd1 O12 C25 C26 173.9(4) 8_556 .
Nd2 O11 C25 O12 -88.9(7) . .
Nd2 O11 C25 C26 91.0(6) . .
O12 C25 C26 C27 -1.4(8) . .
O11 C25 C26 C27 178.6(5) . .
O12 C25 C26 C30 176.9(5) . .
O11 C25 C26 C30 -3.0(7) . .
C30 C26 C27 C28 -1.6(10) . .
C25 C26 C27 C28 176.8(6) . .
C29 N3 C28 C27 1.9(12) . .
Cu2 N3 C28 C27 -164.7(6) 6_556 .
C26 C27 C28 N3 -0.1(12) . .
C28 N3 C29 C30 -2.1(11) . .
Cu2 N3 C29 C30 163.8(5) 6_556 .
N3 C29 C30 C26 0.4(10) . .
C27 C26 C30 C29 1.5(9) . .
C25 C26 C30 C29 -176.9(5) . .
Nd2 O13 C31 O14 7.3(9) . .
Nd2 O13 C31 C32 -172.8(4) . .
Nd1 O14 C31 O13 71.0(10) 8_556 .
Nd1 O14 C31 C32 -108.9(8) 8_556 .
O13 C31 C32 C33 -7.2(7) . .
O14 C31 C32 C33 172.7(5) . .
O13 C31 C32 C36 175.6(5) . .
O14 C31 C32 C36 -4.5(7) . .
C36 C32 C33 C34 3.8(8) . .
C31 C32 C33 C34 -173.6(5) . .
C35 N4 C34 C33 -2.3(10) . .
Cu1 N4 C34 C33 164.8(5) 5_766 .
C32 C33 C34 N4 -1.6(10) . .
C34 N4 C35 C36 4.0(10) . .
Cu1 N4 C35 C36 -162.9(5) 5_766 .
N4 C35 C36 C32 -1.8(10) . .
C33 C32 C36 C35 -2.2(9) . .
C31 C32 C36 C35 175.2(5) . .
